data_1554224
loop_
_publ_author_name
'Liu, Haichao'
'Gao, Yu'
'Cao, Jungang'
'Li, Tingxuan'
'Wen, Yating'
'Ge, Yunpeng'
'Zhang, Lili'
'Pan, Guocui'
'Zhou, Tong'
'Yang, Bing'

_publ_section_title
;
 Efficient room-temperature phosphorescence based on a pure organic
 sulfur-containing heterocycle: folding-induced spin--orbit coupling
 enhancement
;
_journal_issue 10
_journal_name_full 'Materials Chemistry Frontiers'
_journal_page_first 1853
_journal_paper_doi 10.1039/C8QM00320C
_journal_volume 2
_journal_year 2018
_chemical_formula_moiety 'C24 H14 S4'
_chemical_formula_sum 'C24 H14 S4'
_chemical_formula_weight 430.59
_chemical_name_systematic 1,2'-bithianthrene
_space_group_IT_number 14
_space_group_name_Hall '-P 2ybc'
_space_group_name_H-M_alt 'P 1 21/c 1'
_symmetry_cell_setting monoclinic
_symmetry_space_group_name_Hall '-P 2ybc'
_symmetry_space_group_name_H-M 'P 1 21/c 1'
_atom_sites_solution_hydrogens geom
_atom_sites_solution_primary direct
_atom_sites_solution_secondary difmap
_audit_creation_method SHELXL-97
_audit_update_record
;
2018-04-21 deposited with the CCDC.
2018-08-08 downloaded from the CCDC.
;
_cell_angle_alpha 90.00
_cell_angle_beta 99.514(5)
_cell_angle_gamma 90.00
_cell_formula_units_Z 4
_cell_length_a 23.376(5)
_cell_length_b 6.0798(12)
_cell_length_c 14.364(3)
_cell_measurement_reflns_used 13913
_cell_measurement_temperature 296(2)
_cell_measurement_theta_max 27.41
_cell_measurement_theta_min 3.01
_cell_volume 2013.4(7)
_computing_structure_refinement 'SHELXL-97 (Sheldrick, 1997)'
_computing_structure_solution 'SHELXS-97 (Sheldrick, 1990)'
_diffrn_ambient_temperature 296(2)
_diffrn_measured_fraction_theta_full 0.998
_diffrn_measured_fraction_theta_max 0.998
_diffrn_measurement_device_type bruker
_diffrn_radiation_monochromator graphite
_diffrn_radiation_source 'fine-focus sealed tube'
_diffrn_radiation_type MoK\a
_diffrn_radiation_wavelength 0.71073
_diffrn_reflns_av_R_equivalents 0.0533
_diffrn_reflns_av_sigmaI/netI 0.0646
_diffrn_reflns_limit_h_max 31
_diffrn_reflns_limit_h_min -30
_diffrn_reflns_limit_k_max 4
_diffrn_reflns_limit_k_min -8
_diffrn_reflns_limit_l_max 19
_diffrn_reflns_limit_l_min -17
_diffrn_reflns_number 14316
_diffrn_reflns_theta_full 28.22
_diffrn_reflns_theta_max 28.22
_diffrn_reflns_theta_min 0.88
_exptl_absorpt_coefficient_mu 0.479
_exptl_absorpt_correction_T_max 0.9536
_exptl_absorpt_correction_T_min 0.9403
_exptl_absorpt_correction_type multi-scan
_exptl_crystal_colour colorless
_exptl_crystal_density_diffrn 1.421
_exptl_crystal_density_method 'not measured'
_exptl_crystal_description block
_exptl_crystal_F_000 888
_exptl_crystal_preparation Luminescent
_exptl_crystal_recrystallization_method 'Re-crystallisation from solvent: dichlomethane and methanol'
_exptl_crystal_size_max 0.13
_exptl_crystal_size_mid 0.12
_exptl_crystal_size_min 0.10
_refine_diff_density_max 0.306
_refine_diff_density_min -0.258
_refine_diff_density_rms 0.057
_refine_ls_extinction_method none
_refine_ls_goodness_of_fit_ref 1.018
_refine_ls_hydrogen_treatment constr
_refine_ls_matrix_type full
_refine_ls_number_parameters 253
_refine_ls_number_reflns 4942
_refine_ls_number_restraints 0
_refine_ls_restrained_S_all 1.018
_refine_ls_R_factor_all 0.0923
_refine_ls_R_factor_gt 0.0436
_refine_ls_shift/su_max 0.001
_refine_ls_shift/su_mean 0.000
_refine_ls_structure_factor_coef Fsqd
_refine_ls_weighting_details 'calc w=1/[\s^2^(Fo^2^)+(0.0496P)^2^+0.2417P] where P=(Fo^2^+2Fc^2^)/3'
_refine_ls_weighting_scheme calc
_refine_ls_wR_factor_gt 0.0917
_refine_ls_wR_factor_ref 0.1233
_reflns_number_gt 2987
_reflns_number_total 4942
_reflns_threshold_expression >2sigma(I)
_cod_data_source_file c8qm00320c2.cif
_cod_data_source_block 1
_cod_original_sg_symbol_H-M 'P 21/c'
_cod_database_code 1554224

loop_
_symmetry_equiv_pos_as_xyz
'x, y, z'
'-x, y+1/2, -z+1/2'
'-x, -y, -z'
'x, -y-1/2, z-1/2'

loop_
_atom_site_label
_atom_site_type_symbol
_atom_site_fract_x
_atom_site_fract_y
_atom_site_fract_z
_atom_site_U_iso_or_equiv
_atom_site_adp_type
_atom_site_occupancy
_atom_site_symmetry_multiplicity
_atom_site_calc_flag
_atom_site_refinement_flags
C1 C 0.42541(10) 0.5139(4) 0.27714(18) 0.0335(6) Uani 1 1 d .
C2 C 0.45056(11) 0.6607(4) 0.22141(19) 0.0390(6) Uani 1 1 d .
H2 H 0.4652 0.7944 0.2464 0.047 Uiso 1 1 calc R
C3 C 0.45375(12) 0.6075(5) 0.1294(2) 0.0475(7) Uani 1 1 d .
H3 H 0.4722 0.7026 0.0932 0.057 Uiso 1 1 calc R
C4 C 0.42991(12) 0.4151(5) 0.0902(2) 0.0495(8) Uani 1 1 d .
H4 H 0.4319 0.3815 0.0276 0.059 Uiso 1 1 calc R
C5 C 0.40286(12) 0.2708(5) 0.1443(2) 0.0481(7) Uani 1 1 d .
H5 H 0.3859 0.1424 0.1175 0.058 Uiso 1 1 calc R
C6 C 0.40123(11) 0.3188(4) 0.23833(19) 0.0362(6) Uani 1 1 d .
C7 C 0.33490(12) 0.2895(4) 0.37822(19) 0.0370(6) Uani 1 1 d .
C8 C 0.28206(12) 0.2195(5) 0.3999(2) 0.0441(7) Uani 1 1 d .
H8 H 0.2665 0.0854 0.3771 0.053 Uiso 1 1 calc R
C9 C 0.25264(13) 0.3483(5) 0.4550(2) 0.0455(7) Uani 1 1 d .
H9 H 0.2181 0.2971 0.4712 0.055 Uiso 1 1 calc R
C10 C 0.27362(11) 0.5536(4) 0.48684(18) 0.0383(6) Uani 1 1 d .
C11 C 0.32655(11) 0.6213(4) 0.46541(17) 0.0362(6) Uani 1 1 d .
H11 H 0.3412 0.7582 0.4862 0.043 Uiso 1 1 calc R
C12 C 0.35816(11) 0.4894(4) 0.41364(17) 0.0335(6) Uani 1 1 d .
C13 C 0.24134(12) 0.7062(5) 0.54062(19) 0.0398(6) Uani 1 1 d .
C14 C 0.18364(11) 0.7665(4) 0.50688(18) 0.0379(6) Uani 1 1 d .
C15 C 0.15578(11) 0.9190(5) 0.5571(2) 0.0428(7) Uani 1 1 d .
C16 C 0.18505(13) 1.0118(6) 0.6393(2) 0.0563(9) Uani 1 1 d .
H16 H 0.1670 1.1170 0.6714 0.068 Uiso 1 1 calc R
C17 C 0.24095(14) 0.9476(6) 0.6733(2) 0.0661(10) Uani 1 1 d .
H17 H 0.2602 1.0061 0.7297 0.079 Uiso 1 1 calc R
C18 C 0.26848(13) 0.7979(6) 0.6246(2) 0.0563(9) Uani 1 1 d .
H18 H 0.3064 0.7570 0.6487 0.068 Uiso 1 1 calc R
C19 C 0.10960(12) 0.8851(5) 0.3467(2) 0.0443(7) Uani 1 1 d .
C20 C 0.10711(13) 0.9157(6) 0.2509(2) 0.0564(8) Uani 1 1 d .
H20 H 0.1275 0.8215 0.2171 0.068 Uiso 1 1 calc R
C21 C 0.07479(15) 1.0843(6) 0.2049(3) 0.0673(10) Uani 1 1 d .
H21 H 0.0719 1.1001 0.1399 0.081 Uiso 1 1 calc R
C22 C 0.04679(14) 1.2295(6) 0.2555(3) 0.0649(10) Uani 1 1 d .
H22 H 0.0252 1.3441 0.2244 0.078 Uiso 1 1 calc R
C23 C 0.05027(13) 1.2074(5) 0.3516(3) 0.0557(8) Uani 1 1 d .
H23 H 0.0323 1.3092 0.3855 0.067 Uiso 1 1 calc R
C24 C 0.08091(11) 1.0315(5) 0.3979(2) 0.0446(7) Uani 1 1 d .
S1 S 0.42821(3) 0.57383(12) 0.39776(5) 0.03922(19) Uani 1 1 d .
S2 S 0.37272(3) 0.12099(12) 0.30825(5) 0.0471(2) Uani 1 1 d .
S3 S 0.08206(3) 0.98914(16) 0.51949(6) 0.0575(2) Uani 1 1 d .
S4 S 0.14627(4) 0.65357(13) 0.40066(6) 0.0532(2) Uani 1 1 d .

loop_
_atom_site_aniso_label
_atom_site_aniso_U_11
_atom_site_aniso_U_22
_atom_site_aniso_U_33
_atom_site_aniso_U_23
_atom_site_aniso_U_13
_atom_site_aniso_U_12
C1 0.0315(14) 0.0361(15) 0.0321(15) -0.0028(11) 0.0029(11) 0.0044(11)
C2 0.0348(15) 0.0394(16) 0.0428(17) 0.0003(12) 0.0062(13) 0.0012(12)
C3 0.0425(17) 0.064(2) 0.0380(17) 0.0096(14) 0.0109(13) 0.0003(14)
C4 0.0492(18) 0.069(2) 0.0298(16) -0.0076(14) 0.0041(13) 0.0019(15)
C5 0.0476(18) 0.0519(19) 0.0434(18) -0.0125(14) 0.0034(14) -0.0041(14)
C6 0.0370(15) 0.0346(15) 0.0366(16) -0.0028(11) 0.0046(12) 0.0012(11)
C7 0.0427(16) 0.0298(15) 0.0381(16) 0.0051(11) 0.0057(12) 0.0041(11)
C8 0.0537(18) 0.0304(16) 0.0488(18) 0.0064(12) 0.0099(14) -0.0025(13)
C9 0.0478(17) 0.0417(18) 0.0489(19) 0.0103(13) 0.0132(14) -0.0016(13)
C10 0.0400(15) 0.0422(17) 0.0328(15) 0.0066(11) 0.0060(12) 0.0063(12)
C11 0.0420(16) 0.0346(15) 0.0305(15) 0.0027(11) 0.0015(12) 0.0030(11)
C12 0.0353(14) 0.0376(15) 0.0262(14) 0.0041(10) 0.0010(11) 0.0032(11)
C13 0.0387(16) 0.0491(18) 0.0328(16) 0.0036(12) 0.0090(12) 0.0012(12)
C14 0.0397(15) 0.0415(16) 0.0333(15) 0.0007(11) 0.0088(12) -0.0015(12)
C15 0.0362(15) 0.0583(19) 0.0353(16) -0.0035(13) 0.0102(12) 0.0000(13)
C16 0.050(2) 0.077(2) 0.0428(19) -0.0170(15) 0.0118(15) 0.0037(16)
C17 0.055(2) 0.102(3) 0.0391(19) -0.0242(18) 0.0004(16) 0.0051(19)
C18 0.0416(18) 0.084(3) 0.0404(19) -0.0082(16) -0.0008(14) 0.0086(16)
C19 0.0394(16) 0.0507(18) 0.0406(17) -0.0041(13) -0.0005(13) -0.0006(13)
C20 0.054(2) 0.072(2) 0.042(2) -0.0030(16) 0.0035(15) 0.0019(16)
C21 0.066(2) 0.081(3) 0.051(2) 0.0173(19) -0.0014(18) -0.009(2)
C22 0.058(2) 0.055(2) 0.075(3) 0.0177(19) -0.0092(19) 0.0001(17)
C23 0.0431(18) 0.049(2) 0.071(2) -0.0068(16) -0.0018(16) -0.0003(14)
C24 0.0368(16) 0.0479(18) 0.0474(18) -0.0026(13) 0.0021(13) -0.0021(13)
S1 0.0378(4) 0.0454(4) 0.0336(4) -0.0064(3) 0.0034(3) -0.0016(3)
S2 0.0609(5) 0.0297(4) 0.0534(5) -0.0018(3) 0.0171(4) 0.0015(3)
S3 0.0389(4) 0.0862(7) 0.0486(5) -0.0109(4) 0.0109(4) 0.0085(4)
S4 0.0583(5) 0.0473(5) 0.0481(5) -0.0126(3) -0.0081(4) 0.0070(4)

loop_
_atom_type_symbol
_atom_type_description
_atom_type_scat_dispersion_real
_atom_type_scat_dispersion_imag
_atom_type_scat_source
C C 0.0033 0.0016 'International Tables Vol C Tables 4.2.6.8 and 6.1.1.4'
H H 0.0000 0.0000 'International Tables Vol C Tables 4.2.6.8 and 6.1.1.4'
S S 0.1246 0.1234 'International Tables Vol C Tables 4.2.6.8 and 6.1.1.4'

loop_
_geom_angle_atom_site_label_1
_geom_angle_atom_site_label_2
_geom_angle_atom_site_label_3
_geom_angle
C6 C1 C2 119.9(2)
C6 C1 S1 121.2(2)
C2 C1 S1 118.8(2)
C3 C2 C1 119.8(3)
C3 C2 H2 120.1
C1 C2 H2 120.1
C2 C3 C4 120.7(3)
C2 C3 H3 119.6
C4 C3 H3 119.6
C3 C4 C5 119.9(3)
C3 C4 H4 120.1
C5 C4 H4 120.1
C6 C5 C4 119.9(3)
C6 C5 H5 120.0
C4 C5 H5 120.0
C5 C6 C1 119.6(2)
C5 C6 S2 118.9(2)
C1 C6 S2 121.3(2)
C8 C7 C12 119.5(2)
C8 C7 S2 119.7(2)
C12 C7 S2 120.7(2)
C9 C8 C7 120.1(3)
C9 C8 H8 119.9
C7 C8 H8 119.9
C8 C9 C10 121.2(3)
C8 C9 H9 119.4
C10 C9 H9 119.4
C11 C10 C9 118.2(2)
C11 C10 C13 118.5(2)
C9 C10 C13 123.2(2)
C10 C11 C12 121.4(3)
C10 C11 H11 119.3
C12 C11 H11 119.3
C11 C12 C7 119.3(2)
C11 C12 S1 119.2(2)
C7 C12 S1 121.4(2)
C18 C13 C14 118.1(3)
C18 C13 C10 120.3(3)
C14 C13 C10 121.6(2)
C15 C14 C13 119.8(2)
C15 C14 S4 119.8(2)
C13 C14 S4 120.4(2)
C16 C15 C14 120.2(3)
C16 C15 S3 118.7(2)
C14 C15 S3 121.0(2)
C17 C16 C15 119.7(3)
C17 C16 H16 120.2
C15 C16 H16 120.2
C18 C17 C16 120.4(3)
C18 C17 H17 119.8
C16 C17 H17 119.8
C17 C18 C13 121.7(3)
C17 C18 H18 119.1
C13 C18 H18 119.1
C20 C19 C24 119.7(3)
C20 C19 S4 118.9(2)
C24 C19 S4 121.3(2)
C21 C20 C19 120.5(3)
C21 C20 H20 119.7
C19 C20 H20 119.7
C20 C21 C22 119.7(3)
C20 C21 H21 120.1
C22 C21 H21 120.1
C23 C22 C21 120.8(3)
C23 C22 H22 119.6
C21 C22 H22 119.6
C22 C23 C24 119.6(3)
C22 C23 H23 120.2
C24 C23 H23 120.2
C23 C24 C19 119.5(3)
C23 C24 S3 120.5(2)
C19 C24 S3 120.0(2)
C1 S1 C12 100.51(12)
C6 S2 C7 101.51(12)
C24 S3 C15 101.07(13)
C19 S4 C14 101.81(14)

loop_
_geom_bond_atom_site_label_1
_geom_bond_atom_site_label_2
_geom_bond_distance
C1 C6 1.391(3)
C1 C2 1.392(3)
C1 S1 1.761(3)
C2 C3 1.375(4)
C2 H2 0.9300
C3 C4 1.375(4)
C3 H3 0.9300
C4 C5 1.392(4)
C4 H4 0.9300
C5 C6 1.388(4)
C5 H5 0.9300
C6 S2 1.766(3)
C7 C8 1.390(4)
C7 C12 1.393(4)
C7 S2 1.771(3)
C8 C9 1.375(4)
C8 H8 0.9300
C9 C10 1.391(4)
C9 H9 0.9300
C10 C11 1.386(4)
C10 C13 1.490(4)
C11 C12 1.387(3)
C11 H11 0.9300
C12 S1 1.766(3)
C13 C18 1.385(4)
C13 C14 1.404(4)
C14 C15 1.399(4)
C14 S4 1.767(3)
C15 C16 1.384(4)
C15 S3 1.771(3)
C16 C17 1.374(4)
C16 H16 0.9300
C17 C18 1.371(4)
C17 H17 0.9300
C18 H18 0.9300
C19 C20 1.381(4)
C19 C24 1.395(4)
C19 S4 1.760(3)
C20 C21 1.376(5)
C20 H20 0.9300
C21 C22 1.376(5)
C21 H21 0.9300
C22 C23 1.376(4)
C22 H22 0.9300
C23 C24 1.393(4)
C23 H23 0.9300
C24 S3 1.761(3)

loop_
_geom_torsion_atom_site_label_1
_geom_torsion_atom_site_label_2
_geom_torsion_atom_site_label_3
_geom_torsion_atom_site_label_4
_geom_torsion
C6 C1 C2 C3 -3.0(4)
S1 C1 C2 C3 173.8(2)
C1 C2 C3 C4 3.1(4)
C2 C3 C4 C5 -0.8(4)
C3 C4 C5 C6 -1.6(4)
C4 C5 C6 C1 1.7(4)
C4 C5 C6 S2 -174.1(2)
C2 C1 C6 C5 0.6(4)
S1 C1 C6 C5 -176.1(2)
C2 C1 C6 S2 176.26(19)
S1 C1 C6 S2 -0.5(3)
C12 C7 C8 C9 0.8(4)
S2 C7 C8 C9 179.3(2)
C7 C8 C9 C10 2.7(4)
C8 C9 C10 C11 -3.0(4)
C8 C9 C10 C13 175.4(3)
C9 C10 C11 C12 0.0(4)
C13 C10 C11 C12 -178.5(2)
C10 C11 C12 C7 3.4(4)
C10 C11 C12 S1 -174.3(2)
C8 C7 C12 C11 -3.8(4)
S2 C7 C12 C11 177.72(19)
C8 C7 C12 S1 173.9(2)
S2 C7 C12 S1 -4.6(3)
C11 C10 C13 C18 -52.3(4)
C9 C10 C13 C18 129.3(3)
C11 C10 C13 C14 125.8(3)
C9 C10 C13 C14 -52.6(4)
C18 C13 C14 C15 1.3(4)
C10 C13 C14 C15 -176.7(3)
C18 C13 C14 S4 -179.4(2)
C10 C13 C14 S4 2.5(4)
C13 C14 C15 C16 0.6(4)
S4 C14 C15 C16 -178.7(2)
C13 C14 C15 S3 -177.1(2)
S4 C14 C15 S3 3.7(3)
C14 C15 C16 C17 -2.3(5)
S3 C15 C16 C17 175.4(3)
C15 C16 C17 C18 2.2(5)
C16 C17 C18 C13 -0.2(5)
C14 C13 C18 C17 -1.5(5)
C10 C13 C18 C17 176.6(3)
C24 C19 C20 C21 -2.5(5)
S4 C19 C20 C21 174.6(3)
C19 C20 C21 C22 2.9(5)
C20 C21 C22 C23 -0.5(5)
C21 C22 C23 C24 -2.2(5)
C22 C23 C24 C19 2.5(4)
C22 C23 C24 S3 -175.8(2)
C20 C19 C24 C23 -0.2(4)
S4 C19 C24 C23 -177.2(2)
C20 C19 C24 S3 178.1(2)
S4 C19 C24 S3 1.2(3)
C6 C1 S1 C12 -43.1(2)
C2 C1 S1 C12 140.1(2)
C11 C12 S1 C1 -136.4(2)
C7 C12 S1 C1 46.0(2)
C5 C6 S2 C7 -141.8(2)
C1 C6 S2 C7 42.5(2)
C8 C7 S2 C6 141.9(2)
C12 C7 S2 C6 -39.6(2)
C23 C24 S3 C15 -138.2(2)
C19 C24 S3 C15 43.4(3)
C16 C15 S3 C24 136.0(3)
C14 C15 S3 C24 -46.3(3)
C20 C19 S4 C14 138.6(2)
C24 C19 S4 C14 -44.4(3)
C15 C14 S4 C19 41.2(3)
C13 C14 S4 C19 -138.0(2)
